data_4132567
loop_
_publ_author_name
'Yuan, Shuai'
'Zhang, Peng'
'Zhang, Liangliang'
'Garcia-Esparza, Angel T'
'Sokaras, Dimosthenis'
'Qin, Jun-Sheng'
'Feng, Liang'
'Day, Gregory S.'
'Chen, Wenmiao'
'Drake, Hannah F.'
'Elumalai, Palani'
'Madrahimov, Sherzod T.'
'Sun, Daofeng'
'Zhou, Hong-Cai'

_publ_section_title
;
 Exposed Equatorial Positions of Metal Centers via Sequential Ligand
 Elimination and Installation in MOFs.
;
_journal_issue 34
_journal_name_full 'Journal of the American Chemical Society'
_journal_page_first 10814
_journal_page_last 10819
_journal_paper_doi 10.1021/jacs.8b04886
_journal_volume 140
_journal_year 2018
_chemical_formula_moiety 'C12 H16 N2 Ni O8'
_chemical_formula_sum 'C12 H16 N2 Ni O8'
_chemical_formula_weight 374.98
_space_group_crystal_system triclinic
_space_group_IT_number 2
_space_group_name_Hall '-P 1'
_space_group_name_H-M_alt 'P -1'
_atom_sites_solution_hydrogens mixed
_atom_sites_solution_primary dual
_audit_creation_date 2018-05-04
_audit_creation_method
;
Olex2 1.2
(compiled 2018.04.26 svn.r3504 for OlexSys, GUI svn.r5492)
;
_cell_angle_alpha 96.319(2)
_cell_angle_beta 105.067(2)
_cell_angle_gamma 113.408(2)
_cell_formula_units_Z 1
_cell_length_a 6.2763(4)
_cell_length_b 6.8351(4)
_cell_length_c 9.2430(6)
_cell_measurement_reflns_used 4879
_cell_measurement_temperature 293(2)
_cell_measurement_theta_max 27.556
_cell_measurement_theta_min 2.351
_cell_volume 341.04(4)
_computing_cell_refinement 'SAINT v8.37A (Bruker, 2015)'
_computing_data_reduction 'SAINT v8.37A (Bruker, 2015)'
_computing_molecular_graphics 'Olex2 (Dolomanov et al., 2009)'
_computing_publication_material 'Olex2 (Dolomanov et al., 2009)'
_computing_structure_refinement 'XL (Sheldrick, 2008)'
_computing_structure_solution 'XT (Sheldrick, 2015)'
_diffrn_ambient_temperature 293(2)
_diffrn_detector 'Bruker APEX2 area detector'
_diffrn_detector_area_resol_mean 7.9
_diffrn_detector_type 'CCD area detector'
_diffrn_measured_fraction_theta_full 1.000
_diffrn_measured_fraction_theta_max 0.999
_diffrn_measurement_device 'three-circle diffractometer'
_diffrn_measurement_device_type 'Bruker SMART APEX2 area detector'
_diffrn_measurement_method '\w and \f scans'
_diffrn_radiation_monochromator 'mirror optics'
_diffrn_radiation_probe x-ray
_diffrn_radiation_type MoK\a
_diffrn_radiation_wavelength 0.71073
_diffrn_reflns_av_R_equivalents 0.0337
_diffrn_reflns_av_unetI/netI 0.0352
_diffrn_reflns_Laue_measured_fraction_full 1.000
_diffrn_reflns_Laue_measured_fraction_max 0.999
_diffrn_reflns_limit_h_max 8
_diffrn_reflns_limit_h_min -8
_diffrn_reflns_limit_k_max 8
_diffrn_reflns_limit_k_min -8
_diffrn_reflns_limit_l_max 11
_diffrn_reflns_limit_l_min -12
_diffrn_reflns_number 6949
_diffrn_reflns_point_group_measured_fraction_full 1.000
_diffrn_reflns_point_group_measured_fraction_max 0.999
_diffrn_reflns_theta_full 26.000
_diffrn_reflns_theta_max 27.556
_diffrn_reflns_theta_min 2.351
_diffrn_source 'microfocus sealed X-ray tube'
_diffrn_source_type 'Incoatec I\ms'
_exptl_absorpt_coefficient_mu 1.471
_exptl_absorpt_correction_T_max 0.7456
_exptl_absorpt_correction_T_min 0.6890
_exptl_absorpt_correction_type multi-scan
_exptl_crystal_colour greenish
_exptl_crystal_colour_modifier greenish
_exptl_crystal_density_diffrn 1.826
_exptl_crystal_description needle
_exptl_crystal_F_000 194
_exptl_crystal_size_max 0.1
_exptl_crystal_size_mid 0.04
_exptl_crystal_size_min 0.04
_refine_diff_density_max 0.836
_refine_diff_density_min -0.823
_refine_diff_density_rms 0.103
_refine_ls_extinction_method none
_refine_ls_goodness_of_fit_ref 1.127
_refine_ls_hydrogen_treatment constr
_refine_ls_matrix_type full
_refine_ls_number_parameters 108
_refine_ls_number_reflns 1582
_refine_ls_number_restraints 0
_refine_ls_restrained_S_all 1.127
_refine_ls_R_factor_all 0.0487
_refine_ls_R_factor_gt 0.0401
_refine_ls_shift/su_max 0.000
_refine_ls_shift/su_mean 0.000
_refine_ls_structure_factor_coef Fsqd
_refine_ls_weighting_details 'w=1/[\s^2^(Fo^2^)+(0.0291P)^2^+0.7105P] where P=(Fo^2^+2Fc^2^)/3'
_refine_ls_weighting_scheme calc
_refine_ls_wR_factor_gt 0.0841
_refine_ls_wR_factor_ref 0.0875
_reflns_Friedel_coverage 0.000
_reflns_number_gt 1440
_reflns_number_total 1582
_reflns_threshold_expression 'I > 2\s(I)'
_cod_data_source_file ja8b04886_si_002.cif
_cod_data_source_block NiINA2O
_cod_database_code 4132567
_shelx_shelxl_version_number 2014/7
_shelx_space_group_comment
;
The symmetry employed for this shelxl refinement is uniquely defined
by the following loop, which should always be used as a source of
symmetry information in preference to the above space-group names.
They are only intended as comments.
;
_shelx_estimated_absorpt_t_max 0.943
_shelx_estimated_absorpt_t_min 0.867
_olex2_refinement_description
;
1. Fixed Uiso
 At 1.2 times of:
  All C(H) groups
 At 1.5 times of:
  All O(H) groups, All O(H,H) groups
2.a Rotating group:
 O3(H3a,H3b)
2.b Aromatic/amide H refined with riding coordinates:
 C3(H3), C4(H4a), C6(H6), C5(H5)
2.c Tetrahedral OH refined with riding coordinates:
 O1(H1)
2.d Idealised tetrahedral OH refined as rotating group:
 O4(H4)
;
_olex2_submission_special_instructions 'No special instructions were received'

loop_
_space_group_symop_operation_xyz
'x, y, z'
'-x, -y, -z'

loop_
_atom_site_label
_atom_site_type_symbol
_atom_site_fract_x
_atom_site_fract_y
_atom_site_fract_z
_atom_site_U_iso_or_equiv
_atom_site_adp_type
_atom_site_occupancy
_atom_site_site_symmetry_order
_atom_site_calc_flag
_atom_site_refinement_flags_posn
_atom_site_refinement_flags_adp
_atom_site_refinement_flags_occupancy
Ni1 Ni 1.0000 0.5000 1.0000 0.00925(15) Uani 1 2 d S T P
O2 O 0.0777(3) 0.0839(3) 0.2630(2) 0.0149(4) Uani 1 1 d . . .
O3 O 1.2214(3) 0.7637(3) 0.9276(2) 0.0134(4) Uani 1 1 d . . .
H3A H 1.1315 0.8080 0.8631 0.020 Uiso 1 1 d GR . .
H3B H 1.2967 0.7220 0.8723 0.020 Uiso 1 1 d GR . .
O4 O 0.8204(3) 0.6848(3) 1.0418(2) 0.0125(4) Uani 1 1 d . . .
H4 H 0.9206 0.8038 1.1009 0.019 Uiso 1 1 calc GR . .
O1 O 0.4223(4) 0.2301(3) 0.2022(2) 0.0163(4) Uani 1 1 d . . .
H1 H 0.3238 0.1938 0.1147 0.024 Uiso 1 1 calc R . .
N1 N 0.7619(4) 0.3608(4) 0.7726(2) 0.0108(4) Uani 1 1 d . . .
C3 C 0.7166(5) 0.2954(4) 0.5038(3) 0.0120(5) Uani 1 1 d . . .
H3 H 0.7894 0.2962 0.4280 0.014 Uiso 1 1 calc R . .
C1 C 0.3074(5) 0.1746(4) 0.2952(3) 0.0122(5) Uani 1 1 d . . .
C4 C 0.8565(5) 0.3585(4) 0.6575(3) 0.0120(5) Uani 1 1 d . . .
H4A H 1.0248 0.4018 0.6833 0.014 Uiso 1 1 calc R . .
C6 C 0.3638(5) 0.2222(4) 0.5810(3) 0.0117(5) Uani 1 1 d . . .
H6 H 0.1949 0.1724 0.5579 0.014 Uiso 1 1 calc R . .
C5 C 0.5168(5) 0.2890(4) 0.7324(3) 0.0130(5) Uani 1 1 d . . .
H5 H 0.4474 0.2842 0.8102 0.016 Uiso 1 1 calc R . .
C2 C 0.4649(5) 0.2303(4) 0.4632(3) 0.0099(5) Uani 1 1 d . . .

loop_
_atom_site_aniso_label
_atom_site_aniso_U_11
_atom_site_aniso_U_22
_atom_site_aniso_U_33
_atom_site_aniso_U_23
_atom_site_aniso_U_13
_atom_site_aniso_U_12
Ni1 0.0084(3) 0.0120(3) 0.0073(2) 0.00171(18) 0.00197(18) 0.0050(2)
O2 0.0119(10) 0.0164(10) 0.0134(10) 0.0025(8) 0.0017(8) 0.0053(8)
O3 0.0118(9) 0.0172(10) 0.0135(9) 0.0055(8) 0.0053(8) 0.0076(8)
O4 0.0111(9) 0.0130(9) 0.0108(9) -0.0008(7) 0.0019(7) 0.0051(8)
O1 0.0159(10) 0.0254(11) 0.0097(9) 0.0052(8) 0.0033(8) 0.0116(9)
N1 0.0134(11) 0.0103(11) 0.0097(10) 0.0021(8) 0.0036(9) 0.0063(9)
C3 0.0134(13) 0.0123(13) 0.0119(13) 0.0036(10) 0.0062(10) 0.0058(11)
C1 0.0152(13) 0.0102(12) 0.0137(13) 0.0028(10) 0.0043(11) 0.0086(11)
C4 0.0110(13) 0.0129(13) 0.0128(13) 0.0027(10) 0.0048(10) 0.0055(11)
C6 0.0105(12) 0.0115(12) 0.0132(13) 0.0011(10) 0.0025(10) 0.0063(11)
C5 0.0116(13) 0.0153(13) 0.0144(13) 0.0025(10) 0.0062(11) 0.0074(11)
C2 0.0114(12) 0.0069(11) 0.0130(13) 0.0035(10) 0.0035(10) 0.0056(10)

loop_
_atom_type_symbol
_atom_type_description
_atom_type_scat_dispersion_real
_atom_type_scat_dispersion_imag
_atom_type_scat_source
C C 0.0033 0.0016 'International Tables Vol C Tables 4.2.6.8 and 6.1.1.4'
H H 0.0000 0.0000 'International Tables Vol C Tables 4.2.6.8 and 6.1.1.4'
N N 0.0061 0.0033 'International Tables Vol C Tables 4.2.6.8 and 6.1.1.4'
Ni Ni 0.3393 1.1124 'International Tables Vol C Tables 4.2.6.8 and 6.1.1.4'
O O 0.0106 0.0060 'International Tables Vol C Tables 4.2.6.8 and 6.1.1.4'

loop_
_geom_angle_atom_site_label_1
_geom_angle_atom_site_label_2
_geom_angle_atom_site_label_3
_geom_angle
_geom_angle_site_symmetry_1
_geom_angle_site_symmetry_3
O3 Ni1 O3 180.00(11) 2_767 .
O4 Ni1 O3 86.81(7) 2_767 2_767
O4 Ni1 O3 93.19(7) 2_767 .
O4 Ni1 O3 93.19(7) . 2_767
O4 Ni1 O3 86.81(7) . .
O4 Ni1 O4 180.00(7) . 2_767
O4 Ni1 N1 88.14(8) . 2_767
O4 Ni1 N1 88.14(8) 2_767 .
O4 Ni1 N1 91.86(8) 2_767 2_767
O4 Ni1 N1 91.86(8) . .
N1 Ni1 O3 90.75(8) 2_767 .
N1 Ni1 O3 89.25(8) . .
N1 Ni1 O3 89.25(8) 2_767 2_767
N1 Ni1 O3 90.75(8) . 2_767
N1 Ni1 N1 180.00(13) 2_767 .
Ni1 O3 H3A 110.9 . .
Ni1 O3 H3B 110.8 . .
H3A O3 H3B 103.1 . .
Ni1 O4 H4 109.5 . .
C1 O1 H1 109.5 . .
C4 N1 Ni1 119.26(18) . .
C5 N1 Ni1 123.21(17) . .
C5 N1 C4 117.3(2) . .
C4 C3 H3 120.4 . .
C4 C3 C2 119.1(2) . .
C2 C3 H3 120.4 . .
O2 C1 O1 126.4(2) . .
O2 C1 C2 117.6(2) . .
O1 C1 C2 115.9(2) . .
N1 C4 C3 123.2(2) . .
N1 C4 H4A 118.4 . .
C3 C4 H4A 118.4 . .
C5 C6 H6 120.4 . .
C5 C6 C2 119.2(2) . .
C2 C6 H6 120.4 . .
N1 C5 C6 123.0(2) . .
N1 C5 H5 118.5 . .
C6 C5 H5 118.5 . .
C3 C2 C1 120.6(2) . .
C3 C2 C6 118.0(2) . .
C6 C2 C1 121.4(2) . .

loop_
_geom_bond_atom_site_label_1
_geom_bond_atom_site_label_2
_geom_bond_distance
_geom_bond_site_symmetry_2
Ni1 O3 2.0947(18) .
Ni1 O3 2.0947(18) 2_767
Ni1 O4 2.0653(18) 2_767
Ni1 O4 2.0653(18) .
Ni1 N1 2.087(2) 2_767
Ni1 N1 2.087(2) .
O2 C1 1.256(3) .
O3 H3A 0.8749 .
O3 H3B 0.8750 .
O4 H4 0.8200 .
O1 H1 0.8200 .
O1 C1 1.256(3) .
N1 C4 1.348(3) .
N1 C5 1.344(3) .
C3 H3 0.9300 .
C3 C4 1.375(4) .
C3 C2 1.389(4) .
C1 C2 1.519(4) .
C4 H4A 0.9300 .
C6 H6 0.9300 .
C6 C5 1.379(4) .
C6 C2 1.391(4) .
C5 H5 0.9300 .
